data_1548591
loop_
_publ_author_name
'Shi, Yong-Gang'
'Wang, Jun-Wei'
'Li, Haijun'
'Hu, Guo-Fei'
'Li, Xue'
'Mellerup, Soren K.'
'Wang, Nan'
'Peng, Tai'
'Wang, Suning'

_publ_section_title
;
 A simple multi-responsive system based on aldehyde functionalized
 amino-boranes.
;
_journal_issue 7
_journal_name_full 'Chemical science'
_journal_page_first 1902
_journal_page_last 1911
_journal_paper_doi 10.1039/c7sc03617e
_journal_volume 9
_journal_year 2018
_chemical_formula_sum 'C25 H27 B O'
_chemical_formula_weight 354.24
_space_group_crystal_system triclinic
_space_group_IT_number 2
_space_group_name_Hall '-P 1'
_space_group_name_H-M_alt 'P -1'
_symmetry_space_group_name_Hall '-P 1'
_symmetry_space_group_name_H-M 'P -1'
_atom_sites_solution_hydrogens geom
_audit_creation_method SHELXL-2014/7
_audit_update_record
;
2017-08-15 deposited with the CCDC.
2018-01-04 downloaded from the CCDC.
;
_cell_angle_alpha 97.707(2)
_cell_angle_beta 98.593(2)
_cell_angle_gamma 105.796(2)
_cell_formula_units_Z 2
_cell_length_a 8.4880(6)
_cell_length_b 10.8609(7)
_cell_length_c 12.4693(9)
_cell_measurement_reflns_used 8962
_cell_measurement_temperature 180(2)
_cell_measurement_theta_max 30.27
_cell_measurement_theta_min 2.54
_cell_volume 1075.07(13)
_computing_cell_refinement 'Bruker SAINT'
_computing_data_collection 'Bruker APEX2'
_computing_data_reduction 'Bruker SAINT'
_computing_molecular_graphics 'Bruker SHELXTL'
_computing_publication_material 'Bruker SHELXTL'
_computing_structure_refinement 'SHELXL-2014/7 (Sheldrick, 2014)'
_computing_structure_solution 'SHELXS-97 (Sheldrick 2008)'
_diffrn_ambient_temperature 180(2)
_diffrn_measured_fraction_theta_full 0.997
_diffrn_measured_fraction_theta_max 0.996
_diffrn_measurement_device_type 'Bruker APEX-II CCD'
_diffrn_measurement_method '\f and \w scans'
_diffrn_radiation_type MoK\a
_diffrn_radiation_wavelength 0.71073
_diffrn_reflns_av_R_equivalents 0.0716
_diffrn_reflns_av_unetI/netI 0.0707
_diffrn_reflns_Laue_measured_fraction_full 0.997
_diffrn_reflns_Laue_measured_fraction_max 0.996
_diffrn_reflns_limit_h_max 12
_diffrn_reflns_limit_h_min -12
_diffrn_reflns_limit_k_max 15
_diffrn_reflns_limit_k_min -15
_diffrn_reflns_limit_l_max 17
_diffrn_reflns_limit_l_min -17
_diffrn_reflns_number 28226
_diffrn_reflns_point_group_measured_fraction_full 0.997
_diffrn_reflns_point_group_measured_fraction_max 0.996
_diffrn_reflns_theta_full 25.242
_diffrn_reflns_theta_max 30.564
_diffrn_reflns_theta_min 2.718
_exptl_absorpt_coefficient_mu 0.064
_exptl_absorpt_correction_T_max 0.989
_exptl_absorpt_correction_T_min 0.985
_exptl_absorpt_correction_type multi-scan
_exptl_crystal_colour orange
_exptl_crystal_density_diffrn 1.094
_exptl_crystal_description block
_exptl_crystal_F_000 380
_exptl_crystal_size_max 0.240
_exptl_crystal_size_mid 0.220
_exptl_crystal_size_min 0.180
_refine_diff_density_max 0.236
_refine_diff_density_min -0.307
_refine_diff_density_rms 0.054
_refine_ls_extinction_method none
_refine_ls_goodness_of_fit_ref 1.112
_refine_ls_hydrogen_treatment constr
_refine_ls_matrix_type full
_refine_ls_number_parameters 250
_refine_ls_number_reflns 6553
_refine_ls_number_restraints 0
_refine_ls_restrained_S_all 1.112
_refine_ls_R_factor_all 0.0939
_refine_ls_R_factor_gt 0.0624
_refine_ls_shift/su_max 0.000
_refine_ls_shift/su_mean 0.000
_refine_ls_structure_factor_coef Fsqd
_refine_ls_weighting_details 'w=1/[\s^2^(Fo^2^)+(0.0800P)^2^+0.1051P] where P=(Fo^2^+2Fc^2^)/3'
_refine_ls_weighting_scheme calc
_refine_ls_wR_factor_gt 0.1625
_refine_ls_wR_factor_ref 0.1768
_reflns_Friedel_coverage 0.000
_reflns_number_gt 4543
_reflns_number_total 6553
_reflns_threshold_expression 'I > 2\s(I)'
_cod_data_source_file c7sc03617e2.cif
_cod_data_source_block sy15
_cod_depositor_comments
;

2019-03-17
Fixing absurd Z value and formula.                 miguel

 Adding full bibliography for 1548590--1548593.cif.
;
_cod_original_formula_sum 'C3.12 H3.38 B0.12 O0.12'
_cod_original_formula_units_Z 16
_cod_original_formula_weight 44.28
_cod_database_code 1548591
_shelx_shelxl_version_number 2014/7
_shelx_space_group_comment
; 
The symmetry employed for this shelxl refinement is uniquely defined 
by the following loop, which should always be used as a source of 
symmetry information in preference to the above space-group names. 
They are only intended as comments. 
;
_shelx_estimated_absorpt_t_min 0.985
_shelx_estimated_absorpt_t_max 0.989

loop_
_space_group_symop_operation_xyz
'x, y, z'
'-x, -y, -z'

loop_
_atom_site_label
_atom_site_type_symbol
_atom_site_fract_x
_atom_site_fract_y
_atom_site_fract_z
_atom_site_U_iso_or_equiv
_atom_site_adp_type
_atom_site_occupancy
_atom_site_site_symmetry_order
_atom_site_calc_flag
_atom_site_refinement_flags_posn
_atom_site_refinement_flags_adp
B1 B 0.46924(18) 0.62084(14) 0.30714(12) 0.0255(3) Uani 1 1 d . .
O1 O 0.36317(11) 0.52120(9) 0.37689(7) 0.0276(2) Uani 1 1 d . .
C1 C 0.37592(18) 0.40922(13) 0.35134(11) 0.0309(3) Uani 1 1 d . .
H1A H 0.3311 0.3405 0.3881 0.037 Uiso 1 1 calc R U
C2 C 0.46212(17) 0.39176(13) 0.26339(11) 0.0295(3) Uani 1 1 d . .
C3 C 0.4792(2) 0.27534(15) 0.21108(13) 0.0420(4) Uani 1 1 d . .
H3A H 0.4386 0.1961 0.2363 0.050 Uiso 1 1 calc R U
C4 C 0.5569(2) 0.27935(16) 0.12181(13) 0.0447(4) Uani 1 1 d . .
H4A H 0.5721 0.2023 0.0849 0.054 Uiso 1 1 calc R U
C5 C 0.61330(18) 0.39670(15) 0.08548(11) 0.0352(3) Uani 1 1 d . .
H5A H 0.6645 0.3978 0.0228 0.042 Uiso 1 1 calc R U
C6 C 0.59661(16) 0.51140(13) 0.13836(10) 0.0285(3) Uani 1 1 d . .
H6A H 0.6359 0.5898 0.1116 0.034 Uiso 1 1 calc R U
C7 C 0.52208(15) 0.51262(12) 0.23126(10) 0.0244(3) Uani 1 1 d . .
C8 C 0.59986(16) 0.72446(12) 0.41064(10) 0.0246(3) Uani 1 1 d . .
C9 C 0.77314(16) 0.74078(13) 0.43591(11) 0.0284(3) Uani 1 1 d . .
C10 C 0.87468(17) 0.83388(14) 0.52604(11) 0.0334(3) Uani 1 1 d . .
H10A H 0.9910 0.8438 0.5409 0.040 Uiso 1 1 calc R U
C11 C 0.81205(18) 0.91218(13) 0.59449(11) 0.0322(3) Uani 1 1 d . .
C12 C 0.64216(18) 0.89375(12) 0.57139(11) 0.0300(3) Uani 1 1 d . .
H12A H 0.5962 0.9461 0.6173 0.036 Uiso 1 1 calc R U
C13 C 0.53542(16) 0.80140(12) 0.48338(10) 0.0261(3) Uani 1 1 d . .
C14 C 0.35070(17) 0.78547(14) 0.47317(12) 0.0341(3) Uani 1 1 d . .
H14A H 0.3346 0.8549 0.5252 0.051 Uiso 1 1 calc R U
H14B H 0.2945 0.7007 0.4899 0.051 Uiso 1 1 calc R U
H14C H 0.3035 0.7904 0.3978 0.051 Uiso 1 1 calc R U
C15 C 0.85883(18) 0.66060(16) 0.37103(13) 0.0417(4) Uani 1 1 d . .
H15A H 0.9771 0.6847 0.4057 0.063 Uiso 1 1 calc R U
H15B H 0.8487 0.6770 0.2953 0.063 Uiso 1 1 calc R U
H15C H 0.8064 0.5680 0.3700 0.063 Uiso 1 1 calc R U
C16 C 0.9246(2) 1.01010(17) 0.69159(14) 0.0485(4) Uani 1 1 d . .
H16A H 0.8780 1.0824 0.7072 0.073 Uiso 1 1 calc R U
H16B H 1.0357 1.0433 0.6745 0.073 Uiso 1 1 calc R U
H16C H 0.9332 0.9684 0.7563 0.073 Uiso 1 1 calc R U
C17 C 0.34991(16) 0.68015(13) 0.22585(10) 0.0273(3) Uani 1 1 d . .
C18 C 0.17915(17) 0.61700(14) 0.18140(11) 0.0323(3) Uani 1 1 d . .
C19 C 0.0887(2) 0.67163(17) 0.10842(13) 0.0426(4) Uani 1 1 d . .
H19A H -0.0260 0.6271 0.0797 0.051 Uiso 1 1 calc R U
C20 C 0.1593(2) 0.78773(17) 0.07638(13) 0.0474(4) Uani 1 1 d . .
C21 C 0.3268(2) 0.84826(15) 0.11793(12) 0.0429(4) Uani 1 1 d . .
H21A H 0.3785 0.9281 0.0969 0.051 Uiso 1 1 calc R U
C22 C 0.42346(19) 0.79688(14) 0.18973(11) 0.0344(3) Uani 1 1 d . .
C23 C 0.08539(18) 0.48921(16) 0.20737(14) 0.0446(4) Uani 1 1 d . .
H23A H -0.0283 0.4601 0.1635 0.067 Uiso 1 1 calc R U
H23B H 0.0809 0.5001 0.2860 0.067 Uiso 1 1 calc R U
H23C H 0.1425 0.4242 0.1895 0.067 Uiso 1 1 calc R U
C24 C 0.6071(2) 0.87028(16) 0.22322(15) 0.0471(4) Uani 1 1 d . .
H24A H 0.6379 0.9307 0.1728 0.071 Uiso 1 1 calc R U
H24B H 0.6724 0.8085 0.2199 0.071 Uiso 1 1 calc R U
H24C H 0.6303 0.9193 0.2987 0.071 Uiso 1 1 calc R U
C25 C 0.0592(3) 0.8454(2) -0.00242(18) 0.0801(8) Uani 1 1 d . .
H25A H 0.1044 0.9405 0.0140 0.120 Uiso 1 1 calc R U
H25B H -0.0576 0.8199 0.0060 0.120 Uiso 1 1 calc R U
H25C H 0.0659 0.8131 -0.0784 0.120 Uiso 1 1 calc R U

loop_
_atom_site_aniso_label
_atom_site_aniso_U_11
_atom_site_aniso_U_22
_atom_site_aniso_U_33
_atom_site_aniso_U_23
_atom_site_aniso_U_13
_atom_site_aniso_U_12
B1 0.0235(7) 0.0289(7) 0.0255(7) 0.0066(5) 0.0079(5) 0.0076(6)
O1 0.0281(5) 0.0287(5) 0.0260(5) 0.0050(4) 0.0080(4) 0.0072(4)
C1 0.0353(7) 0.0287(7) 0.0286(7) 0.0067(5) 0.0079(6) 0.0078(5)
C2 0.0341(7) 0.0301(7) 0.0264(6) 0.0064(5) 0.0078(5) 0.0113(5)
C3 0.0613(10) 0.0308(7) 0.0398(8) 0.0067(6) 0.0186(7) 0.0187(7)
C4 0.0641(11) 0.0389(8) 0.0389(8) 0.0017(7) 0.0181(8) 0.0264(8)
C5 0.0367(8) 0.0469(8) 0.0252(7) 0.0030(6) 0.0090(6) 0.0180(7)
C6 0.0267(7) 0.0363(7) 0.0231(6) 0.0055(5) 0.0055(5) 0.0101(5)
C7 0.0223(6) 0.0297(6) 0.0211(6) 0.0044(5) 0.0023(5) 0.0088(5)
C8 0.0256(6) 0.0248(6) 0.0238(6) 0.0052(5) 0.0063(5) 0.0071(5)
C9 0.0240(6) 0.0322(7) 0.0277(6) 0.0030(5) 0.0077(5) 0.0064(5)
C10 0.0251(7) 0.0394(8) 0.0308(7) 0.0024(6) 0.0070(5) 0.0025(6)
C11 0.0339(7) 0.0284(7) 0.0281(7) 0.0020(5) 0.0085(6) -0.0005(5)
C12 0.0373(8) 0.0250(6) 0.0283(7) 0.0037(5) 0.0117(6) 0.0082(5)
C13 0.0286(7) 0.0246(6) 0.0276(6) 0.0067(5) 0.0090(5) 0.0091(5)
C14 0.0316(7) 0.0359(7) 0.0380(8) 0.0014(6) 0.0098(6) 0.0166(6)
C15 0.0228(7) 0.0541(9) 0.0429(8) -0.0085(7) 0.0051(6) 0.0119(6)
C16 0.0444(9) 0.0474(9) 0.0384(9) -0.0088(7) 0.0070(7) -0.0027(7)
C17 0.0297(7) 0.0316(7) 0.0230(6) 0.0019(5) 0.0063(5) 0.0141(5)
C18 0.0292(7) 0.0410(8) 0.0287(7) -0.0003(6) 0.0042(5) 0.0177(6)
C19 0.0415(9) 0.0563(10) 0.0333(8) -0.0050(7) -0.0019(6) 0.0312(8)
C20 0.0706(12) 0.0525(10) 0.0308(8) 0.0012(7) 0.0018(7) 0.0452(9)
C21 0.0707(12) 0.0383(8) 0.0295(7) 0.0083(6) 0.0124(7) 0.0300(8)
C22 0.0464(9) 0.0344(7) 0.0264(7) 0.0049(5) 0.0115(6) 0.0168(6)
C23 0.0248(7) 0.0514(10) 0.0508(10) 0.0049(7) -0.0011(7) 0.0069(7)
C24 0.0535(10) 0.0411(9) 0.0465(9) 0.0194(7) 0.0153(8) 0.0053(7)
C25 0.116(2) 0.0746(14) 0.0600(12) 0.0058(11) -0.0179(12) 0.0671(14)

loop_
_atom_type_symbol
_atom_type_description
_atom_type_scat_dispersion_real
_atom_type_scat_dispersion_imag
_atom_type_scat_source
C C 0.0033 0.0016 'International Tables Vol C Tables 4.2.6.8 and 6.1.1.4'
H H 0.0000 0.0000 'International Tables Vol C Tables 4.2.6.8 and 6.1.1.4'
B B 0.0013 0.0007 'International Tables Vol C Tables 4.2.6.8 and 6.1.1.4'
O O 0.0106 0.0060 'International Tables Vol C Tables 4.2.6.8 and 6.1.1.4'

loop_
_geom_angle_atom_site_label_1
_geom_angle_atom_site_label_2
_geom_angle_atom_site_label_3
_geom_angle
C7 B1 C8 122.51(11)
C7 B1 C17 107.82(10)
C8 B1 C17 116.27(11)
C7 B1 O1 96.44(9)
C8 B1 O1 98.71(9)
C17 B1 O1 112.58(10)
C1 O1 B1 110.31(10)
O1 C1 C2 115.62(12)
O1 C1 H1A 122.2
C2 C1 H1A 122.2
C3 C2 C7 123.87(13)
C3 C2 C1 127.51(13)
C7 C2 C1 108.53(12)
C4 C3 C2 117.76(14)
C4 C3 H3A 121.1
C2 C3 H3A 121.1
C3 C4 C5 119.96(14)
C3 C4 H4A 120.0
C5 C4 H4A 120.0
C6 C5 C4 121.73(13)
C6 C5 H5A 119.1
C4 C5 H5A 119.1
C5 C6 C7 120.32(12)
C5 C6 H6A 119.8
C7 C6 H6A 119.8
C6 C7 C2 116.31(12)
C6 C7 B1 134.55(11)
C2 C7 B1 108.80(11)
C9 C8 C13 116.95(12)
C9 C8 B1 124.85(11)
C13 C8 B1 118.17(11)
C10 C9 C8 120.27(12)
C10 C9 C15 116.31(12)
C8 C9 C15 123.41(12)
C11 C10 C9 122.52(13)
C11 C10 H10A 118.7
C9 C10 H10A 118.7
C12 C11 C10 117.11(12)
C12 C11 C16 121.76(13)
C10 C11 C16 121.10(14)
C11 C12 C13 122.59(12)
C11 C12 H12A 118.7
C13 C12 H12A 118.7
C12 C13 C8 120.46(12)
C12 C13 C14 116.64(12)
C8 C13 C14 122.87(12)
C13 C14 H14A 109.5
C13 C14 H14B 109.5
H14A C14 H14B 109.5
C13 C14 H14C 109.5
H14A C14 H14C 109.5
H14B C14 H14C 109.5
C9 C15 H15A 109.5
C9 C15 H15B 109.5
H15A C15 H15B 109.5
C9 C15 H15C 109.5
H15A C15 H15C 109.5
H15B C15 H15C 109.5
C11 C16 H16A 109.5
C11 C16 H16B 109.5
H16A C16 H16B 109.5
C11 C16 H16C 109.5
H16A C16 H16C 109.5
H16B C16 H16C 109.5
C18 C17 C22 116.76(12)
C18 C17 B1 124.26(12)
C22 C17 B1 118.78(12)
C19 C18 C17 120.47(14)
C19 C18 C23 116.41(13)
C17 C18 C23 123.12(12)
C20 C19 C18 122.59(15)
C20 C19 H19A 118.7
C18 C19 H19A 118.7
C21 C20 C19 117.06(14)
C21 C20 C25 121.15(18)
C19 C20 C25 121.78(18)
C20 C21 C22 122.65(15)
C20 C21 H21A 118.7
C22 C21 H21A 118.7
C21 C22 C17 120.40(14)
C21 C22 C24 116.57(13)
C17 C22 C24 123.02(13)
C18 C23 H23A 109.5
C18 C23 H23B 109.5
H23A C23 H23B 109.5
C18 C23 H23C 109.5
H23A C23 H23C 109.5
H23B C23 H23C 109.5
C22 C24 H24A 109.5
C22 C24 H24B 109.5
H24A C24 H24B 109.5
C22 C24 H24C 109.5
H24A C24 H24C 109.5
H24B C24 H24C 109.5
C20 C25 H25A 109.5
C20 C25 H25B 109.5
H25A C25 H25B 109.5
C20 C25 H25C 109.5
H25A C25 H25C 109.5
H25B C25 H25C 109.5

loop_
_geom_bond_atom_site_label_1
_geom_bond_atom_site_label_2
_geom_bond_distance
B1 C7 1.6104(19)
B1 C8 1.6325(19)
B1 C17 1.6406(19)
B1 O1 1.6414(16)
O1 C1 1.2532(16)
C1 C2 1.4260(19)
C1 H1A 0.9500
C2 C3 1.397(2)
C2 C7 1.4075(18)
C3 C4 1.375(2)
C3 H3A 0.9500
C4 C5 1.395(2)
C4 H4A 0.9500
C5 C6 1.3821(19)
C5 H5A 0.9500
C6 C7 1.4006(18)
C6 H6A 0.9500
C8 C9 1.4137(18)
C8 C13 1.4192(18)
C9 C10 1.3999(19)
C9 C15 1.508(2)
C10 C11 1.386(2)
C10 H10A 0.9500
C11 C12 1.380(2)
C11 C16 1.505(2)
C12 C13 1.3943(18)
C12 H12A 0.9500
C13 C14 1.5136(19)
C14 H14A 0.9800
C14 H14B 0.9800
C14 H14C 0.9800
C15 H15A 0.9800
C15 H15B 0.9800
C15 H15C 0.9800
C16 H16A 0.9800
C16 H16B 0.9800
C16 H16C 0.9800
C17 C18 1.4126(19)
C17 C22 1.4165(19)
C18 C19 1.398(2)
C18 C23 1.504(2)
C19 C20 1.380(3)
C19 H19A 0.9500
C20 C21 1.378(3)
C20 C25 1.512(2)
C21 C22 1.396(2)
C21 H21A 0.9500
C22 C24 1.510(2)
C23 H23A 0.9800
C23 H23B 0.9800
C23 H23C 0.9800
C24 H24A 0.9800
C24 H24B 0.9800
C24 H24C 0.9800
C25 H25A 0.9800
C25 H25B 0.9800
C25 H25C 0.9800
